data_4348006
loop_
_publ_author_name
'Chaudhuri, Satyabrata'
'Bera, Sachinath'
'Biswas, Manas Kumar'
'Roy, Amit Saha'
'Weyherm\"uller, Thomas'
'Ghosh, Prasanta'

_publ_section_title
;
 Oxidovanadium(iv), oxidomolybdenum(vi) and cobalt(iii) complexes of
 o-phenylenediamine derivatives: oxidative dehydrogenation and
 photoluminescence
;
_journal_issue 4
_journal_name_full 'Inorg. Chem. Front.'
_journal_page_first 331
_journal_paper_doi 10.1039/C3QI00103B
_journal_volume 1
_journal_year 2014
_chemical_compound_source 'dichloromethane, hexane'
_chemical_formula_moiety 'C25 H19 Mo N3 O3'
_chemical_formula_sum 'C25 H19 Mo N3 O3'
_chemical_formula_weight 505.37
_space_group_IT_number 2
_space_group_name_Hall '-P 1'
_space_group_name_H-M_alt 'P -1'
_symmetry_cell_setting triclinic
_symmetry_Int_Tables_number 2
_symmetry_space_group_name_Hall '-P 1'
_symmetry_space_group_name_H-M 'P -1'
_atom_sites_solution_hydrogens geom
_atom_sites_solution_primary direct
_atom_sites_solution_secondary difmap
_audit_block_code FNG-PG-506-88
_audit_creation_date 2012-08-22
_audit_creation_method SHELXL-97
_cell_angle_alpha 76.524(4)
_cell_angle_beta 83.276(5)
_cell_angle_gamma 81.837(3)
_cell_formula_units_Z 2
_cell_length_a 7.9292(2)
_cell_length_b 11.4808(6)
_cell_length_c 11.7269(9)
_cell_measurement_reflns_used 18351
_cell_measurement_temperature 100(2)
_cell_measurement_theta_max 33.1
_cell_measurement_theta_min 2.6021
_cell_volume 1023.71(10)
_computing_cell_refinement 'DENZO (Bruker AXS, 2006)'
_computing_data_collection 'DATCOL (Bruker AXS, 2006)'
_computing_data_reduction 'DENZO (Bruker AXS, 2006)'
_computing_structure_refinement 'SHELXL-97 (Sheldrick, 1997)'
_computing_structure_solution 'SHELXS-97 (Sheldrick, 1990)'
_diffrn_ambient_temperature 100(2)
_diffrn_detector_area_resol_mean 18.02
_diffrn_measured_fraction_theta_full 0.995
_diffrn_measured_fraction_theta_max 0.995
_diffrn_measurement_device_type 'Bruker AXS Enraf-Nonius KappaCCD'
_diffrn_measurement_method 'CCD \f- and \w-scans'
_diffrn_radiation_monochromator graphite
_diffrn_radiation_source '0.2 x 2mm^2^ focus rotating anode'
_diffrn_radiation_type MoK\a
_diffrn_radiation_wavelength 0.71073
_diffrn_reflns_av_R_equivalents 0.0232
_diffrn_reflns_av_sigmaI/netI 0.0280
_diffrn_reflns_limit_h_max 11
_diffrn_reflns_limit_h_min -11
_diffrn_reflns_limit_k_max 16
_diffrn_reflns_limit_k_min -16
_diffrn_reflns_limit_l_max 14
_diffrn_reflns_limit_l_min -16
_diffrn_reflns_number 15702
_diffrn_reflns_theta_full 31.00
_diffrn_reflns_theta_max 31.00
_diffrn_reflns_theta_min 3.00
_exptl_absorpt_coefficient_mu 0.675
_exptl_absorpt_correction_T_max 0.95069
_exptl_absorpt_correction_T_min 0.87712
_exptl_absorpt_correction_type gaussian
_exptl_absorpt_process_details 'SADABS (Bruker AXS, 2008)'
_exptl_crystal_colour orange
_exptl_crystal_density_diffrn 1.640
_exptl_crystal_density_method 'not measured'
_exptl_crystal_description prism
_exptl_crystal_F_000 512
_exptl_crystal_size_max 0.27
_exptl_crystal_size_mid 0.12
_exptl_crystal_size_min 0.08
_refine_diff_density_max 0.729
_refine_diff_density_min -1.406
_refine_diff_density_rms 0.081
_refine_ls_extinction_method none
_refine_ls_goodness_of_fit_ref 1.059
_refine_ls_hydrogen_treatment constr
_refine_ls_matrix_type full
_refine_ls_number_parameters 289
_refine_ls_number_reflns 6499
_refine_ls_number_restraints 0
_refine_ls_restrained_S_all 1.059
_refine_ls_R_factor_all 0.0293
_refine_ls_R_factor_gt 0.0263
_refine_ls_shift/su_max 0.001
_refine_ls_shift/su_mean 0.000
_refine_ls_structure_factor_coef Fsqd
_refine_ls_weighting_details 'calc w=1/[\s^2^(Fo^2^)+(0.0343P)^2^+0.7181P] where P=(Fo^2^+2Fc^2^)/3'
_refine_ls_weighting_scheme calc
_refine_ls_wR_factor_gt 0.0675
_refine_ls_wR_factor_ref 0.0696
_reflns_number_gt 6061
_reflns_number_total 6499
_reflns_threshold_expression >2sigma(I)
_cod_data_source_file c3qi00103b2.cif
_cod_data_source_block 5
_cod_depositor_comments
;
The following automatic conversions were performed:

data item '_symmetry_cell_setting' value 'Triclinic' was changed to
'triclinic' in accordance with the
/home/saulius/struct/COD-crude-data/automatic-downloads/DataCite-retrospective/RSC/depositions/lib/dictionaries/cif_core.dic
dictionary named 'cif_core.dic' version 2.4.2 last updated on
2011-04-26.

Automatic conversion script
Id: cif_fix_values 6909 2019-04-08 15:41:33Z antanas 
;
_cod_database_code 4348006

loop_
_symmetry_equiv_pos_as_xyz
'x, y, z'
'-x, -y, -z'

loop_
_atom_site_label
_atom_site_type_symbol
_atom_site_fract_x
_atom_site_fract_y
_atom_site_fract_z
_atom_site_U_iso_or_equiv
_atom_site_adp_type
_atom_site_occupancy
_atom_site_symmetry_multiplicity
_atom_site_calc_flag
_atom_site_refinement_flags
Mo Mo 0.118869(14) 0.135244(10) 0.203729(10) 0.01138(4) Uani 1 1 d .
O1 O 0.10084(14) -0.03482(10) 0.20692(10) 0.0159(2) Uani 1 1 d .
C2 C 0.10983(18) -0.14039(13) 0.28534(14) 0.0153(3) Uani 1 1 d .
C3 C 0.0691(2) -0.24034(15) 0.24901(15) 0.0194(3) Uani 1 1 d .
H3 H 0.0366 -0.2311 0.1717 0.023 Uiso 1 1 calc R
C4 C 0.0762(2) -0.35286(15) 0.32600(17) 0.0241(3) Uani 1 1 d .
H4 H 0.0485 -0.4201 0.3008 0.029 Uiso 1 1 calc R
C5 C 0.1237(2) -0.36794(15) 0.43996(17) 0.0253(3) Uani 1 1 d .
H5 H 0.1271 -0.4449 0.4923 0.030 Uiso 1 1 calc R
C6 C 0.1655(2) -0.27047(14) 0.47596(15) 0.0209(3) Uani 1 1 d .
H6 H 0.1980 -0.2811 0.5535 0.025 Uiso 1 1 calc R
C7 C 0.16100(19) -0.15507(13) 0.39992(14) 0.0158(3) Uani 1 1 d .
C8 C 0.21232(19) -0.05937(14) 0.44461(13) 0.0157(3) Uani 1 1 d .
H8 H 0.2457 -0.0785 0.5227 0.019 Uiso 1 1 calc R
N9 N 0.21569(16) 0.05050(11) 0.38521(11) 0.0136(2) Uani 1 1 d .
C10 C 0.27011(18) 0.14099(13) 0.43212(13) 0.0141(3) Uani 1 1 d .
C11 C 0.2970(2) 0.13096(15) 0.55042(14) 0.0187(3) Uani 1 1 d .
H11 H 0.2769 0.0594 0.6074 0.022 Uiso 1 1 calc R
C12 C 0.3531(2) 0.22638(16) 0.58349(14) 0.0214(3) Uani 1 1 d .
H12 H 0.3724 0.2199 0.6633 0.026 Uiso 1 1 calc R
C13 C 0.3813(2) 0.33185(15) 0.49998(15) 0.0210(3) Uani 1 1 d .
H13 H 0.4213 0.3963 0.5232 0.025 Uiso 1 1 calc R
C14 C 0.3516(2) 0.34350(14) 0.38339(14) 0.0175(3) Uani 1 1 d .
H14 H 0.3698 0.4161 0.3275 0.021 Uiso 1 1 calc R
C15 C 0.29493(18) 0.24859(13) 0.34796(13) 0.0133(2) Uani 1 1 d .
N16 N 0.26189(16) 0.25735(11) 0.23040(11) 0.0129(2) Uani 1 1 d .
C17 C 0.41060(18) 0.28296(13) 0.14379(13) 0.0132(2) Uani 1 1 d .
H17 H 0.4876 0.3246 0.1786 0.016 Uiso 1 1 calc R
C18 C 0.50651(18) 0.16279(13) 0.12901(13) 0.0133(2) Uani 1 1 d .
C19 C 0.67969(19) 0.14592(15) 0.09358(14) 0.0172(3) Uani 1 1 d .
H19 H 0.7459 0.2117 0.0755 0.021 Uiso 1 1 calc R
C20 C 0.75410(19) 0.03108(15) 0.08513(14) 0.0178(3) Uani 1 1 d .
H20 H 0.8720 0.0174 0.0598 0.021 Uiso 1 1 calc R
C21 C 0.65486(19) -0.06373(14) 0.11402(13) 0.0160(3) Uani 1 1 d .
H21 H 0.7042 -0.1434 0.1108 0.019 Uiso 1 1 calc R
C22 C 0.48289(19) -0.03975(13) 0.14747(13) 0.0142(3) Uani 1 1 d .
H22 H 0.4142 -0.1042 0.1661 0.017 Uiso 1 1 calc R
N23 N 0.40950(16) 0.07130(11) 0.15459(11) 0.0126(2) Uani 1 1 d .
C24 C 0.35980(19) 0.36625(13) 0.02807(13) 0.0154(3) Uani 1 1 d .
C25 C 0.2383(2) 0.46567(15) 0.03171(16) 0.0208(3) Uani 1 1 d .
H25 H 0.1880 0.4797 0.1056 0.025 Uiso 1 1 calc R
C26 C 0.1892(2) 0.54498(16) -0.07138(17) 0.0261(4) Uani 1 1 d .
H26 H 0.1056 0.6122 -0.0671 0.031 Uiso 1 1 calc R
C27 C 0.2614(3) 0.52650(17) -0.18011(17) 0.0289(4) Uani 1 1 d .
H27 H 0.2264 0.5799 -0.2504 0.035 Uiso 1 1 calc R
C28 C 0.3852(3) 0.42941(17) -0.18510(15) 0.0268(4) Uani 1 1 d .
H28 H 0.4361 0.4164 -0.2593 0.032 Uiso 1 1 calc R
C29 C 0.4357(2) 0.35028(15) -0.08158(14) 0.0204(3) Uani 1 1 d .
H29 H 0.5225 0.2850 -0.0860 0.025 Uiso 1 1 calc R
O30 O 0.09654(14) 0.19180(10) 0.05630(10) 0.0152(2) Uani 1 1 d .
O40 O -0.06937(14) 0.17707(11) 0.27899(10) 0.0174(2) Uani 1 1 d .

loop_
_atom_site_aniso_label
_atom_site_aniso_U_11
_atom_site_aniso_U_22
_atom_site_aniso_U_33
_atom_site_aniso_U_23
_atom_site_aniso_U_13
_atom_site_aniso_U_12
Mo 0.01068(6) 0.00978(6) 0.01308(6) -0.00161(4) -0.00173(4) -0.00017(4)
O1 0.0187(5) 0.0101(5) 0.0189(5) -0.0016(4) -0.0035(4) -0.0029(4)
C2 0.0125(6) 0.0119(6) 0.0205(7) -0.0026(5) 0.0014(5) -0.0016(5)
C3 0.0203(7) 0.0152(7) 0.0232(7) -0.0054(6) -0.0003(6) -0.0035(5)
C4 0.0287(8) 0.0131(7) 0.0311(9) -0.0060(6) 0.0010(7) -0.0054(6)
C5 0.0329(9) 0.0121(7) 0.0284(8) 0.0004(6) 0.0008(7) -0.0045(6)
C6 0.0272(8) 0.0123(7) 0.0206(7) 0.0004(6) 0.0004(6) -0.0024(6)
C7 0.0164(6) 0.0111(6) 0.0184(7) -0.0011(5) 0.0010(5) -0.0020(5)
C8 0.0164(6) 0.0143(6) 0.0154(6) -0.0017(5) -0.0007(5) -0.0011(5)
N9 0.0134(5) 0.0120(5) 0.0147(5) -0.0023(4) -0.0001(4) -0.0015(4)
C10 0.0139(6) 0.0127(6) 0.0153(6) -0.0026(5) -0.0015(5) -0.0007(5)
C11 0.0231(7) 0.0179(7) 0.0141(6) -0.0004(5) -0.0029(5) -0.0036(6)
C12 0.0267(8) 0.0230(8) 0.0159(7) -0.0042(6) -0.0061(6) -0.0039(6)
C13 0.0265(8) 0.0187(7) 0.0202(7) -0.0068(6) -0.0043(6) -0.0050(6)
C14 0.0217(7) 0.0133(6) 0.0181(7) -0.0033(5) -0.0025(5) -0.0034(5)
C15 0.0135(6) 0.0119(6) 0.0142(6) -0.0031(5) -0.0011(5) -0.0001(5)
N16 0.0144(5) 0.0114(5) 0.0127(5) -0.0021(4) -0.0010(4) -0.0019(4)
C17 0.0140(6) 0.0118(6) 0.0136(6) -0.0017(5) -0.0010(5) -0.0025(5)
C18 0.0139(6) 0.0132(6) 0.0124(6) -0.0015(5) -0.0026(5) -0.0013(5)
C19 0.0134(6) 0.0190(7) 0.0198(7) -0.0047(6) -0.0015(5) -0.0028(5)
C20 0.0122(6) 0.0225(7) 0.0186(7) -0.0058(6) -0.0020(5) 0.0012(5)
C21 0.0158(6) 0.0162(7) 0.0148(6) -0.0034(5) -0.0030(5) 0.0033(5)
C22 0.0151(6) 0.0122(6) 0.0141(6) -0.0014(5) -0.0018(5) 0.0004(5)
N23 0.0131(5) 0.0112(5) 0.0126(5) -0.0015(4) -0.0016(4) 0.0000(4)
C24 0.0176(6) 0.0117(6) 0.0163(6) 0.0005(5) -0.0027(5) -0.0044(5)
C25 0.0194(7) 0.0151(7) 0.0251(8) 0.0010(6) -0.0010(6) -0.0021(5)
C26 0.0219(8) 0.0172(7) 0.0348(9) 0.0065(7) -0.0066(7) -0.0041(6)
C27 0.0365(10) 0.0216(8) 0.0266(9) 0.0088(7) -0.0130(7) -0.0119(7)
C28 0.0436(10) 0.0209(8) 0.0163(7) 0.0017(6) -0.0042(7) -0.0134(7)
C29 0.0292(8) 0.0142(7) 0.0177(7) -0.0017(5) -0.0015(6) -0.0055(6)
O30 0.0145(5) 0.0140(5) 0.0162(5) -0.0020(4) -0.0021(4) 0.0002(4)
O40 0.0140(5) 0.0194(5) 0.0180(5) -0.0045(4) 0.0000(4) -0.0005(4)

loop_
_atom_type_symbol
_atom_type_description
_atom_type_scat_dispersion_real
_atom_type_scat_dispersion_imag
_atom_type_scat_source
C C 0.0033 0.0016 'International Tables Vol C Tables 4.2.6.8 and 6.1.1.4'
H H 0.0000 0.0000 'International Tables Vol C Tables 4.2.6.8 and 6.1.1.4'
N N 0.0061 0.0033 'International Tables Vol C Tables 4.2.6.8 and 6.1.1.4'
O O 0.0106 0.0060 'International Tables Vol C Tables 4.2.6.8 and 6.1.1.4'
Mo Mo -1.6832 0.6857 'International Tables Vol C Tables 4.2.6.8 and 6.1.1.4'

loop_
_exptl_crystal_face_index_h
_exptl_crystal_face_index_k
_exptl_crystal_face_index_l
_exptl_crystal_face_perp_dist
0.00 0.00 1.00 0.0400
0.00 0.00 -1.00 0.0400
0.00 -1.00 0.00 0.0600
0.00 1.00 0.00 0.0600
-1.00 0.00 0.00 0.1300
1.00 0.00 0.00 0.1400
-2.00 0.00 -1.00 0.1200

loop_
_geom_angle_atom_site_label_1
_geom_angle_atom_site_label_2
_geom_angle_atom_site_label_3
_geom_angle
O40 Mo O30 107.32(5)
O40 Mo O1 102.10(5)
O30 Mo O1 97.65(5)
O40 Mo N16 99.62(5)
O30 Mo N16 98.53(5)
O1 Mo N16 147.57(5)
O40 Mo N9 86.07(5)
O30 Mo N9 166.38(5)
O1 Mo N9 81.51(5)
N16 Mo N9 76.25(5)
O40 Mo N23 163.00(5)
O30 Mo N23 88.64(5)
O1 Mo N23 80.93(4)
N16 Mo N23 71.57(5)
N9 Mo N23 77.79(4)
C2 O1 Mo 137.77(10)
O1 C2 C3 117.12(14)
O1 C2 C7 123.20(14)
C3 C2 C7 119.66(14)
C4 C3 C2 120.13(16)
C3 C4 C5 120.67(16)
C6 C5 C4 119.56(16)
C5 C6 C7 121.35(16)
C6 C7 C2 118.61(14)
C6 C7 C8 117.19(14)
C2 C7 C8 124.20(14)
N9 C8 C7 124.24(14)
C8 N9 C10 122.22(13)
C8 N9 Mo 128.00(11)
C10 N9 Mo 109.57(9)
C11 C10 C15 120.37(14)
C11 C10 N9 125.74(14)
C15 C10 N9 113.89(13)
C12 C11 C10 119.46(15)
C11 C12 C13 120.27(15)
C14 C13 C12 120.64(15)
C13 C14 C15 120.13(15)
C14 C15 N16 121.82(13)
C14 C15 C10 119.10(14)
N16 C15 C10 119.08(13)
C15 N16 C17 114.01(11)
C15 N16 Mo 116.18(9)
C17 N16 Mo 116.02(9)
N16 C17 C18 107.35(11)
N16 C17 C24 112.63(12)
C18 C17 C24 113.52(12)
N23 C18 C19 121.91(14)
N23 C18 C17 114.24(12)
C19 C18 C17 123.84(13)
C20 C19 C18 118.61(14)
C19 C20 C21 119.47(14)
C22 C21 C20 118.61(14)
N23 C22 C21 122.29(14)
C22 N23 C18 119.09(13)
C22 N23 Mo 128.44(10)
C18 N23 Mo 112.45(9)
C25 C24 C29 118.20(15)
C25 C24 C17 118.87(14)
C29 C24 C17 122.86(14)
C24 C25 C26 121.00(17)
C27 C26 C25 120.44(17)
C28 C27 C26 119.24(16)
C27 C28 C29 120.37(17)
C24 C29 C28 120.70(17)

loop_
_geom_bond_atom_site_label_1
_geom_bond_atom_site_label_2
_geom_bond_distance
Mo O40 1.7096(11)
Mo O30 1.7198(11)
Mo O1 1.9692(11)
Mo N16 2.0219(12)
Mo N9 2.2958(13)
Mo N23 2.3637(12)
O1 C2 1.3383(18)
C2 C3 1.403(2)
C2 C7 1.415(2)
C3 C4 1.391(2)
C4 C5 1.396(3)
C5 C6 1.378(2)
C6 C7 1.413(2)
C7 C8 1.447(2)
C8 N9 1.2934(19)
N9 C10 1.4204(19)
C10 C11 1.404(2)
C10 C15 1.412(2)
C11 C12 1.388(2)
C12 C13 1.396(2)
C13 C14 1.387(2)
C14 C15 1.398(2)
C15 N16 1.4112(19)
N16 C17 1.4789(18)
C17 C18 1.515(2)
C17 C24 1.527(2)
C18 N23 1.3467(18)
C18 C19 1.387(2)
C19 C20 1.387(2)
C20 C21 1.388(2)
C21 C22 1.381(2)
C22 N23 1.3412(19)
C24 C25 1.391(2)
C24 C29 1.395(2)
C25 C26 1.392(2)
C26 C27 1.385(3)
C27 C28 1.384(3)
C28 C29 1.399(2)
